data_2237792
loop_
_publ_author_name
'Ourhriss, Najia'
'Benharref, Ahmed'
'Saadi, Mohamed'
'Berraho, Moha'
'El Ammari, Lahcen'

_publ_section_title
;
 (1<i>S</i>,3<i>R</i>,8<i>R</i>,9<i>S</i>,11<i>R</i>)-2,2-Dibromo-10,10-dichloro-3,7,7,11-tetramethyltetracyclo[6.5.0.0^1,3^.0^9,11^]tridecane
;
_journal_coeditor_code CV5397
_journal_issue 5
_journal_name_full 'Acta Crystallographica Section E'
_journal_page_first o724
_journal_paper_doi 10.1107/S1600536813009070
_journal_volume 69
_journal_year 2013
_chemical_formula_iupac 'C17 H24 Br2 Cl2'
_chemical_formula_moiety 'C17 H24 Br2 Cl2'
_chemical_formula_sum 'C17 H24 Br2 Cl2'
_chemical_formula_weight 459.08
_chemical_name_systematic
(1<i>S</i>,3<i>R</i>,8<i>R</i>,9<i>S</i>,11<i>R</i>)-2,2-Dibromo-10,10-dichloro-3,7,7,11-tetramethyltetracyclo[6.5.0.0^1,3^.0^9,11^]tridecane
_space_group_IT_number 4
_symmetry_cell_setting monoclinic
_symmetry_space_group_name_Hall 'P 2yb'
_symmetry_space_group_name_H-M 'P 1 21 1'
_atom_sites_solution_hydrogens geom
_atom_sites_solution_primary direct
_atom_sites_solution_secondary difmap
_audit_creation_method SHELXL-97
_cell_angle_alpha 90.00
_cell_angle_beta 108.045(5)
_cell_angle_gamma 90.00
_cell_formula_units_Z 2
_cell_length_a 9.0112(6)
_cell_length_b 11.6772(8)
_cell_length_c 9.0849(6)
_cell_measurement_reflns_used 3720
_cell_measurement_temperature 296(2)
_cell_measurement_theta_max 29.57
_cell_measurement_theta_min 2.78
_cell_volume 908.94(11)
_computing_cell_refinement 'SAINT (Bruker, 2009)'
_computing_data_collection 'APEX2 (Bruker, 2009)'
_computing_data_reduction 'SAINT (Bruker, 2009)'
_computing_molecular_graphics 'ORTEP-3 for Windows (Farrugia, 2012)'
_computing_publication_material 'PLATON (Spek, 2009) and publCIF (Westrip, 2010)'
_computing_structure_refinement 'SHELXL97 (Sheldrick, 2008)'
_computing_structure_solution 'SHELXS97 (Sheldrick, 2008)'
_diffrn_ambient_temperature 296(2)
_diffrn_measured_fraction_theta_full 0.981
_diffrn_measured_fraction_theta_max 0.981
_diffrn_measurement_device_type 'Bruker X8 APEX'
_diffrn_measurement_method '\f and \w scans'
_diffrn_radiation_monochromator graphite
_diffrn_radiation_source 'fine-focus sealed tube'
_diffrn_radiation_type MoK\a
_diffrn_radiation_wavelength 0.71073
_diffrn_reflns_av_R_equivalents 0.0341
_diffrn_reflns_av_sigmaI/netI 0.0705
_diffrn_reflns_limit_h_max 12
_diffrn_reflns_limit_h_min -12
_diffrn_reflns_limit_k_max 15
_diffrn_reflns_limit_k_min -16
_diffrn_reflns_limit_l_max 12
_diffrn_reflns_limit_l_min -12
_diffrn_reflns_number 6676
_diffrn_reflns_theta_full 29.57
_diffrn_reflns_theta_max 29.57
_diffrn_reflns_theta_min 2.78
_exptl_absorpt_coefficient_mu 4.745
_exptl_absorpt_correction_T_max 0.8673
_exptl_absorpt_correction_T_min 0.7389
_exptl_absorpt_correction_type multi-scan
_exptl_absorpt_process_details '(SADABS; Sheldrick, 2008)'
_exptl_crystal_colour colourless
_exptl_crystal_density_diffrn 1.677
_exptl_crystal_density_method 'not measured'
_exptl_crystal_description Block
_exptl_crystal_F_000 460
_exptl_crystal_size_max 0.45
_exptl_crystal_size_mid 0.34
_exptl_crystal_size_min 0.29
_refine_diff_density_max 0.643
_refine_diff_density_min -0.792
_refine_ls_abs_structure_details 'Flack & Bernardinelli (2000), 1096 Friedel pairs'
_refine_ls_abs_structure_Flack 0.039(10)
_refine_ls_extinction_method none
_refine_ls_goodness_of_fit_ref 1.029
_refine_ls_hydrogen_treatment constr
_refine_ls_matrix_type full
_refine_ls_number_parameters 190
_refine_ls_number_reflns 3720
_refine_ls_number_restraints 1
_refine_ls_restrained_S_all 1.028
_refine_ls_R_factor_all 0.0587
_refine_ls_R_factor_gt 0.0382
_refine_ls_shift/su_max 0.001
_refine_ls_shift/su_mean 0.000
_refine_ls_structure_factor_coef Fsqd
_refine_ls_weighting_details 'calc w=1/[\s^2^(Fo^2^)+(0.0333P)^2^] where P=(Fo^2^+2Fc^2^)/3'
_refine_ls_weighting_scheme calc
_refine_ls_wR_factor_gt 0.0840
_refine_ls_wR_factor_ref 0.0916
_reflns_number_gt 2910
_reflns_number_total 3720
_reflns_threshold_expression I>2sigma(I)
_cod_data_source_file cv5397.cif
_cod_data_source_block I
_cod_original_sg_symbol_H-M 'P 21'
_cod_database_code 2237792
_cod_database_fobs_code 2237792

loop_
_symmetry_equiv_pos_as_xyz
'x, y, z'
'-x, y+1/2, -z'

loop_
_atom_site_type_symbol
_atom_site_label
_atom_site_fract_x
_atom_site_fract_y
_atom_site_fract_z
_atom_site_U_iso_or_equiv
_atom_site_adp_type
_atom_site_calc_flag
_atom_site_refinement_flags
_atom_site_occupancy
_atom_site_symmetry_multiplicity
C C1 0.8734(5) 0.4080(3) 0.7265(5) 0.0211(8) Uani d . 1 1
C C2 0.9989(5) 0.3302(4) 0.6990(6) 0.0288(10) Uani d . 1 1
C C3 1.0234(4) 0.3775(4) 0.8568(5) 0.0275(9) Uani d . 1 1
C C4 1.0081(6) 0.2965(4) 0.9812(5) 0.0357(11) Uani d . 1 1
H H4A 1.1102 0.2657 1.0363 0.043 Uiso calc R 1 1
H H4B 0.9413 0.2330 0.9329 0.043 Uiso calc R 1 1
C C5 0.9408(6) 0.3542(5) 1.0962(6) 0.0442(13) Uani d . 1 1
H H5A 1.0232 0.3954 1.1721 0.053 Uiso calc R 1 1
H H5B 0.9014 0.2960 1.1507 0.053 Uiso calc R 1 1
C C6 0.8095(6) 0.4372(5) 1.0187(5) 0.0387(12) Uani d . 1 1
H H6A 0.8567 0.5027 0.9849 0.046 Uiso calc R 1 1
H H6B 0.7670 0.4645 1.0981 0.046 Uiso calc R 1 1
C C7 0.6702(5) 0.3992(4) 0.8798(5) 0.0301(9) Uani d . 1 1
C C8 0.7181(4) 0.3573(3) 0.7345(5) 0.0206(8) Uani d . 1 1
H H8 0.7319 0.2741 0.7439 0.025 Uiso calc R 1 1
C C9 0.5812(4) 0.3798(4) 0.5883(4) 0.0224(8) Uani d . 1 1
H H9 0.4807 0.3749 0.6086 0.027 Uiso calc R 1 1
C C10 0.5657(5) 0.3530(4) 0.4239(5) 0.0261(9) Uani d . 1 1
C C11 0.5826(5) 0.4755(4) 0.4748(5) 0.0278(9) Uani d . 1 1
C C12 0.7378(6) 0.5328(4) 0.4939(6) 0.0373(11) Uani d . 1 1
H H12A 0.7190 0.6125 0.4639 0.045 Uiso calc R 1 1
H H12B 0.7856 0.4970 0.4234 0.045 Uiso calc R 1 1
C C13 0.8528(5) 0.5277(3) 0.6570(5) 0.0277(9) Uani d . 1 1
H H13A 0.9534 0.5556 0.6546 0.033 Uiso calc R 1 1
H H13B 0.8168 0.5784 0.7235 0.033 Uiso calc R 1 1
C C14 1.1485(6) 0.4682(5) 0.9207(7) 0.0432(13) Uani d . 1 1
H H14A 1.1495 0.4896 1.0230 0.065 Uiso calc R 1 1
H H14B 1.1262 0.5343 0.8546 0.065 Uiso calc R 1 1
H H14C 1.2486 0.4377 0.9247 0.065 Uiso calc R 1 1
C C15 0.5843(6) 0.2992(5) 0.9266(6) 0.0453(13) Uani d . 1 1
H H15A 0.4981 0.2763 0.8394 0.068 Uiso calc R 1 1
H H15B 0.5463 0.3228 1.0096 0.068 Uiso calc R 1 1
H H15C 0.6547 0.2360 0.9601 0.068 Uiso calc R 1 1
C C16 0.5593(6) 0.5035(5) 0.8432(6) 0.0419(12) Uani d . 1 1
H H16A 0.6113 0.5673 0.8140 0.063 Uiso calc R 1 1
H H16B 0.5305 0.5232 0.9333 0.063 Uiso calc R 1 1
H H16C 0.4673 0.4849 0.7596 0.063 Uiso calc R 1 1
C C17 0.4417(7) 0.5546(4) 0.4175(7) 0.0479(14) Uani d . 1 1
H H17A 0.4693 0.6299 0.4593 0.072 Uiso calc R 1 1
H H17B 0.3576 0.5255 0.4506 0.072 Uiso calc R 1 1
H H17C 0.4095 0.5581 0.3065 0.072 Uiso calc R 1 1
Cl Cl1 0.37818(14) 0.30587(10) 0.30591(14) 0.0415(3) Uani d . 1 1
Cl Cl2 0.70977(16) 0.28463(12) 0.36234(14) 0.0429(3) Uani d . 1 1
Br Br1 1.11977(6) 0.38295(6) 0.57096(7) 0.05382(18) Uani d . 1 1
Br Br2 0.97449(6) 0.16666(4) 0.66883(6) 0.04537(16) Uani d . 1 1

loop_
_atom_site_aniso_label
_atom_site_aniso_U_11
_atom_site_aniso_U_22
_atom_site_aniso_U_33
_atom_site_aniso_U_12
_atom_site_aniso_U_13
_atom_site_aniso_U_23
C1 0.0167(18) 0.022(2) 0.023(2) -0.0038(15) 0.0039(16) -0.0013(15)
C2 0.019(2) 0.034(2) 0.033(3) -0.0019(17) 0.0085(19) -0.0011(18)
C3 0.0185(18) 0.035(2) 0.028(2) 0.005(2) 0.0054(17) 0.004(2)
C4 0.028(2) 0.049(3) 0.024(2) 0.003(2) -0.0001(19) 0.003(2)
C5 0.044(3) 0.066(4) 0.021(3) -0.004(3) 0.007(2) -0.002(2)
C6 0.038(3) 0.057(3) 0.023(3) -0.001(2) 0.013(2) -0.010(2)
C7 0.029(2) 0.038(2) 0.028(2) 0.0027(19) 0.0153(19) -0.004(2)
C8 0.0199(18) 0.0217(19) 0.022(2) 0.0009(15) 0.0096(17) 0.0021(15)
C9 0.0205(18) 0.0241(18) 0.024(2) -0.0013(18) 0.0093(16) 0.0001(18)
C10 0.022(2) 0.035(2) 0.019(2) 0.0020(17) 0.0027(17) 0.0016(16)
C11 0.029(2) 0.028(2) 0.023(2) 0.0031(18) 0.0021(19) 0.0076(17)
C12 0.035(3) 0.030(2) 0.043(3) -0.006(2) 0.007(2) 0.011(2)
C13 0.022(2) 0.022(2) 0.037(3) -0.0034(17) 0.0067(19) 0.0028(18)
C14 0.023(2) 0.054(3) 0.047(3) -0.008(2) 0.004(2) -0.005(2)
C15 0.043(3) 0.068(3) 0.033(3) -0.005(3) 0.024(3) 0.004(3)
C16 0.036(3) 0.051(3) 0.044(3) 0.011(2) 0.019(3) -0.008(2)
C17 0.042(3) 0.038(3) 0.053(3) 0.012(2) -0.001(3) 0.003(2)
Cl1 0.0330(6) 0.0449(7) 0.0341(7) -0.0066(5) -0.0077(5) -0.0011(5)
Cl2 0.0438(7) 0.0613(8) 0.0262(6) 0.0125(6) 0.0144(5) -0.0040(5)
Br1 0.0336(3) 0.0840(4) 0.0516(3) -0.0014(3) 0.0244(3) 0.0083(3)
Br2 0.0452(3) 0.0386(2) 0.0525(3) 0.0134(3) 0.0156(3) -0.0033(3)

loop_
_atom_type_symbol
_atom_type_description
_atom_type_scat_dispersion_real
_atom_type_scat_dispersion_imag
_atom_type_scat_source
C C 0.0033 0.0016 'International Tables Vol C Tables 4.2.6.8 and 6.1.1.4'
H H 0.0000 0.0000 'International Tables Vol C Tables 4.2.6.8 and 6.1.1.4'
Cl Cl 0.1484 0.1585 'International Tables Vol C Tables 4.2.6.8 and 6.1.1.4'
Br Br -0.2901 2.4595 'International Tables Vol C Tables 4.2.6.8 and 6.1.1.4'

loop_
_geom_angle_atom_site_label_1
_geom_angle_atom_site_label_2
_geom_angle_atom_site_label_3
_geom_angle
C13 C1 C2 118.6(3)
C13 C1 C3 119.8(3)
C2 C1 C3 58.1(3)
C13 C1 C8 112.1(3)
C2 C1 C8 120.5(3)
C3 C1 C8 118.0(3)
C3 C2 C1 61.2(3)
C3 C2 Br1 121.4(3)
C1 C2 Br1 119.6(3)
C3 C2 Br2 118.7(3)
C1 C2 Br2 123.5(3)
Br1 C2 Br2 106.9(2)
C2 C3 C4 117.9(4)
C2 C3 C14 119.7(4)
C4 C3 C14 112.2(4)
C2 C3 C1 60.7(3)
C4 C3 C1 117.3(3)
C14 C3 C1 120.2(4)
C3 C4 C5 112.6(4)
C3 C4 H4A 109.1
C5 C4 H4A 109.1
C3 C4 H4B 109.1
C5 C4 H4B 109.1
H4A C4 H4B 107.8
C4 C5 C6 112.5(4)
C4 C5 H5A 109.1
C6 C5 H5A 109.1
C4 C5 H5B 109.1
C6 C5 H5B 109.1
H5A C5 H5B 107.8
C5 C6 C7 120.9(4)
C5 C6 H6A 107.1
C7 C6 H6A 107.1
C5 C6 H6B 107.1
C7 C6 H6B 107.1
H6A C6 H6B 106.8
C15 C7 C6 110.2(4)
C15 C7 C16 108.2(4)
C6 C7 C16 104.9(4)
C15 C7 C8 106.7(4)
C6 C7 C8 114.0(3)
C16 C7 C8 112.8(4)
C9 C8 C1 113.2(3)
C9 C8 C7 108.4(3)
C1 C8 C7 113.9(3)
C9 C8 H8 107.0
C1 C8 H8 107.0
C7 C8 H8 107.0
C10 C9 C11 59.5(3)
C10 C9 C8 129.4(3)
C11 C9 C8 122.7(3)
C10 C9 H9 111.8
C11 C9 H9 111.8
C8 C9 H9 111.8
C9 C10 C11 61.4(3)
C9 C10 Cl2 124.4(3)
C11 C10 Cl2 121.3(3)
C9 C10 Cl1 116.4(3)
C11 C10 Cl1 117.8(3)
Cl2 C10 Cl1 108.9(2)
C10 C11 C12 117.4(4)
C10 C11 C9 59.1(3)
C12 C11 C9 116.6(4)
C10 C11 C17 118.6(4)
C12 C11 C17 114.5(4)
C9 C11 C17 119.7(4)
C11 C12 C13 114.9(4)
C11 C12 H12A 108.5
C13 C12 H12A 108.5
C11 C12 H12B 108.5
C13 C12 H12B 108.5
H12A C12 H12B 107.5
C1 C13 C12 113.5(4)
C1 C13 H13A 108.9
C12 C13 H13A 108.9
C1 C13 H13B 108.9
C12 C13 H13B 108.9
H13A C13 H13B 107.7
C3 C14 H14A 109.5
C3 C14 H14B 109.5
H14A C14 H14B 109.5
C3 C14 H14C 109.5
H14A C14 H14C 109.5
H14B C14 H14C 109.5
C7 C15 H15A 109.5
C7 C15 H15B 109.5
H15A C15 H15B 109.5
C7 C15 H15C 109.5
H15A C15 H15C 109.5
H15B C15 H15C 109.5
C7 C16 H16A 109.5
C7 C16 H16B 109.5
H16A C16 H16B 109.5
C7 C16 H16C 109.5
H16A C16 H16C 109.5
H16B C16 H16C 109.5
C11 C17 H17A 109.5
C11 C17 H17B 109.5
H17A C17 H17B 109.5
C11 C17 H17C 109.5
H17A C17 H17C 109.5
H17B C17 H17C 109.5

loop_
_geom_bond_atom_site_label_1
_geom_bond_atom_site_label_2
_geom_bond_distance
C1 C13 1.522(6)
C1 C2 1.530(6)
C1 C3 1.537(5)
C1 C8 1.542(5)
C2 C3 1.488(6)
C2 Br1 1.924(4)
C2 Br2 1.932(4)
C3 C4 1.513(6)
C3 C14 1.524(7)
C4 C5 1.519(7)
C4 H4A 0.9700
C4 H4B 0.9700
C5 C6 1.523(7)
C5 H5A 0.9700
C5 H5B 0.9700
C6 C7 1.544(6)
C6 H6A 0.9700
C6 H6B 0.9700
C7 C15 1.531(7)
C7 C16 1.545(7)
C7 C8 1.587(5)
C8 C9 1.529(6)
C8 H8 0.9800
C9 C10 1.490(6)
C9 C11 1.524(6)
C9 H9 0.9800
C10 C11 1.496(6)
C10 Cl2 1.756(4)
C10 Cl1 1.785(4)
C11 C12 1.511(6)
C11 C17 1.525(7)
C12 C13 1.524(7)
C12 H12A 0.9700
C12 H12B 0.9700
C13 H13A 0.9700
C13 H13B 0.9700
C14 H14A 0.9600
C14 H14B 0.9600
C14 H14C 0.9600
C15 H15A 0.9600
C15 H15B 0.9600
C15 H15C 0.9600
C16 H16A 0.9600
C16 H16B 0.9600
C16 H16C 0.9600
C17 H17A 0.9600
C17 H17B 0.9600
C17 H17C 0.9600
